data_2233728
loop_
_publ_author_name
'Fun, Hoong-Kun'
'Loh, Wan-Sin'
'Shenvi, Seema'
'Isloor, Arun M.'
'Hegde, Gurumurthy'

_publ_section_title
;
 2-(8-Bromoimidazo[1,2-<i>a</i>]pyridin-2-yl)-<i>N</i>'-[(<i>E</i>)-4-diethylamino-2-hydroxybenzylidene]acetohydrazide
 dihydrate
;
_journal_coeditor_code BQ2340
_journal_issue 3
_journal_name_full 'Acta Crystallographica Section E'
_journal_page_first o816
_journal_page_last o817
_journal_paper_doi 10.1107/S160053681200685X
_journal_volume 68
_journal_year 2012
_chemical_formula_iupac 'C20 H22 Br N5 O2 , 2H2 O'
_chemical_formula_moiety 'C20 H22 Br N5 O2, 2(H2 O)'
_chemical_formula_sum 'C20 H26 Br N5 O4'
_chemical_formula_weight 480.37
_chemical_name_systematic
;
2-(8-Bromoimidazo[1,2-<i>a</i>]pyridin-2-yl)-<i>N</i>'-[(<i>E</i>)-
4-diethylamino-2-hydroxybenzylidene]acetohydrazide dihydrate
;
_space_group_IT_number 2
_symmetry_cell_setting triclinic
_symmetry_space_group_name_Hall '-P 1'
_symmetry_space_group_name_H-M 'P -1'
_atom_sites_solution_hydrogens geom
_atom_sites_solution_primary direct
_atom_sites_solution_secondary difmap
_audit_creation_method SHELXL97
_cell_angle_alpha 92.9140(10)
_cell_angle_beta 96.9490(10)
_cell_angle_gamma 93.9780(10)
_cell_formula_units_Z 2
_cell_length_a 8.4370(4)
_cell_length_b 10.6711(5)
_cell_length_c 11.7559(5)
_cell_measurement_reflns_used 9983
_cell_measurement_temperature 100.0(10)
_cell_measurement_theta_max 30.85
_cell_measurement_theta_min 2.44
_cell_volume 1046.23(8)
_computing_cell_refinement 'SAINT (Bruker, 2009)'
_computing_data_collection 'APEX2 (Bruker, 2009)'
_computing_data_reduction 'SAINT (Bruker, 2009)'
_computing_molecular_graphics 'SHELXTL (Sheldrick, 2008)'
_computing_publication_material
;
SHELXTL (Sheldrick, 2008) and PLATON (Spek, 2009)
;
_computing_structure_refinement 'SHELXTL (Sheldrick, 2008)'
_computing_structure_solution 'SHELXTL (Sheldrick, 2008)'
_diffrn_ambient_temperature 100.00(10)
_diffrn_measured_fraction_theta_full 0.989
_diffrn_measured_fraction_theta_max 0.989
_diffrn_measurement_device_type 'Bruker SMART APEXII CCD'
_diffrn_measurement_method '\f and \w'
_diffrn_radiation_monochromator graphite
_diffrn_radiation_source 'fine-focus sealed tube'
_diffrn_radiation_type MoK\a
_diffrn_radiation_wavelength 0.71073
_diffrn_reflns_av_R_equivalents 0.0231
_diffrn_reflns_av_sigmaI/netI 0.0234
_diffrn_reflns_limit_h_max 12
_diffrn_reflns_limit_h_min -12
_diffrn_reflns_limit_k_max 15
_diffrn_reflns_limit_k_min -15
_diffrn_reflns_limit_l_max 16
_diffrn_reflns_limit_l_min -16
_diffrn_reflns_number 22937
_diffrn_reflns_theta_full 30.85
_diffrn_reflns_theta_max 30.85
_diffrn_reflns_theta_min 1.75
_diffrn_standards_number 0
_exptl_absorpt_coefficient_mu 2.002
_exptl_absorpt_correction_T_max 0.8692
_exptl_absorpt_correction_T_min 0.5285
_exptl_absorpt_correction_type multi-scan
_exptl_absorpt_process_details '(SADABS; Bruker, 2009)'
_exptl_crystal_colour orange
_exptl_crystal_density_diffrn 1.525
_exptl_crystal_density_method 'not measured'
_exptl_crystal_description plate
_exptl_crystal_F_000 496
_exptl_crystal_size_max 0.37
_exptl_crystal_size_mid 0.20
_exptl_crystal_size_min 0.07
_refine_diff_density_max 0.629
_refine_diff_density_min -0.243
_refine_ls_extinction_method none
_refine_ls_goodness_of_fit_ref 1.051
_refine_ls_hydrogen_treatment mixed
_refine_ls_matrix_type full
_refine_ls_number_parameters 297
_refine_ls_number_reflns 6491
_refine_ls_number_restraints 0
_refine_ls_restrained_S_all 1.051
_refine_ls_R_factor_all 0.0320
_refine_ls_R_factor_gt 0.0273
_refine_ls_shift/su_max 0.002
_refine_ls_shift/su_mean 0.001
_refine_ls_structure_factor_coef Fsqd
_refine_ls_weighting_details 'calc w = 1/[\s^2^(Fo^2^)+(0.0455P)^2^+0.2952P] where P=(Fo^2^+2Fc^2^)/3'
_refine_ls_weighting_scheme calc
_refine_ls_wR_factor_gt 0.0745
_refine_ls_wR_factor_ref 0.0767
_reflns_number_gt 5841
_reflns_number_total 6491
_reflns_threshold_expression I>2\s(I)
_cod_data_source_file bq2340.cif
_cod_data_source_block I
_cod_database_code 2233728
_cod_database_fobs_code 2233728

loop_
_symmetry_equiv_pos_as_xyz
'x, y, z'
'-x, -y, -z'

loop_
_atom_site_type_symbol
_atom_site_label
_atom_site_fract_x
_atom_site_fract_y
_atom_site_fract_z
_atom_site_U_iso_or_equiv
_atom_site_adp_type
_atom_site_calc_flag
_atom_site_refinement_flags
_atom_site_occupancy
_atom_site_symmetry_multiplicity
Br Br1 0.789019(15) 0.424051(13) 0.748329(12) 0.02141(5) Uani d . 1 1
O O1 -0.05933(11) 0.23815(10) 0.52050(9) 0.02047(19) Uani d . 1 1
O O2 -0.26058(13) 0.04472(10) 0.79255(9) 0.0227(2) Uani d . 1 1
N N1 0.44340(12) 0.35221(10) 0.59413(9) 0.01348(19) Uani d . 1 1
N N2 0.35279(12) 0.54369(10) 0.61740(9) 0.01344(19) Uani d . 1 1
N N3 0.10753(13) 0.09994(10) 0.60467(9) 0.01444(19) Uani d . 1 1
N N4 -0.00110(13) 0.05569(10) 0.67606(9) 0.0150(2) Uani d . 1 1
N N5 -0.25929(13) -0.22618(11) 1.10154(9) 0.0164(2) Uani d . 1 1
C C1 0.47756(14) 0.46769(11) 0.64404(10) 0.0127(2) Uani d . 1 1
C C2 0.61422(15) 0.52232(12) 0.71616(11) 0.0147(2) Uani d . 1 1
C C3 0.62011(16) 0.64472(13) 0.75761(11) 0.0174(2) Uani d . 1 1
H H3A 0.7093 0.6799 0.8059 0.021 Uiso calc R 1 1
C C4 0.48898(17) 0.71799(12) 0.72639(11) 0.0182(2) Uani d . 1 1
H H4A 0.4935 0.8015 0.7542 0.022 Uiso calc R 1 1
C C5 0.35760(16) 0.66812(12) 0.65681(11) 0.0175(2) Uani d . 1 1
H H5A 0.2725 0.7167 0.6361 0.021 Uiso calc R 1 1
C C6 0.23518(14) 0.47094(12) 0.54616(11) 0.0153(2) Uani d . 1 1
H H6A 0.1371 0.4957 0.5135 0.018 Uiso calc R 1 1
C C7 0.29303(14) 0.35486(12) 0.53359(10) 0.0134(2) Uani d . 1 1
C C8 0.20850(15) 0.23836(12) 0.46996(11) 0.0155(2) Uani d . 1 1
H H8A 0.2831 0.1737 0.4649 0.019 Uiso calc R 1 1
H H8B 0.1674 0.2574 0.3926 0.019 Uiso calc R 1 1
C C9 0.07088(14) 0.19108(12) 0.53330(11) 0.0143(2) Uani d . 1 1
C C10 0.05212(15) -0.02976(12) 0.74143(11) 0.0158(2) Uani d . 1 1
H H10A 0.1519 -0.0582 0.7326 0.019 Uiso calc R 1 1
C C11 -0.03602(15) -0.08324(12) 0.82756(11) 0.0146(2) Uani d . 1 1
C C12 0.03051(15) -0.17581(13) 0.89465(12) 0.0175(2) Uani d . 1 1
H H12A 0.1274 -0.2048 0.8788 0.021 Uiso calc R 1 1
C C13 -0.04169(15) -0.22574(12) 0.98328(11) 0.0173(2) Uani d . 1 1
H H13A 0.0055 -0.2883 1.0247 0.021 Uiso calc R 1 1
C C14 -0.18834(15) -0.18158(12) 1.01136(10) 0.0144(2) Uani d . 1 1
C C15 -0.25764(15) -0.08989(12) 0.94303(11) 0.0156(2) Uani d . 1 1
H H15A -0.3549 -0.0610 0.9582 0.019 Uiso calc R 1 1
C C16 -0.18382(15) -0.04205(12) 0.85370(11) 0.0147(2) Uani d . 1 1
C C17 -0.19118(17) -0.32564(13) 1.16815(12) 0.0196(2) Uani d . 1 1
H H17A -0.2326 -0.3243 1.2416 0.024 Uiso calc R 1 1
H H17B -0.0760 -0.3076 1.1831 0.024 Uiso calc R 1 1
C C18 -0.2262(2) -0.45760(14) 1.11027(14) 0.0265(3) Uani d . 1 1
H H18A -0.1691 -0.5164 1.1555 0.040 Uiso calc R 1 1
H H18B -0.1926 -0.4586 1.0351 0.040 Uiso calc R 1 1
H H18C -0.3391 -0.4808 1.1038 0.040 Uiso calc R 1 1
C C19 -0.41481(16) -0.18615(13) 1.12605(11) 0.0186(2) Uani d . 1 1
H H19A -0.4149 -0.0958 1.1202 0.022 Uiso calc R 1 1
H H19B -0.4286 -0.2039 1.2045 0.022 Uiso calc R 1 1
C C20 -0.55683(17) -0.25000(16) 1.04598(13) 0.0252(3) Uani d . 1 1
H H20A -0.6542 -0.2176 1.0652 0.038 Uiso calc R 1 1
H H20B -0.5615 -0.3391 1.0544 0.038 Uiso calc R 1 1
H H20C -0.5440 -0.2334 0.9680 0.038 Uiso calc R 1 1
O O1W 0.64543(12) 0.15365(9) 0.57170(9) 0.01893(19) Uani d . 1 1
O O2W 0.60246(12) 0.01353(10) 0.36855(10) 0.01989(19) Uani d . 1 1
H H1N3 0.205(2) 0.0710(17) 0.6120(15) 0.018(4) Uiso d . 1 1
H H1O2 -0.209(3) 0.069(3) 0.737(2) 0.058(8) Uiso d . 1 1
H H1W1 0.587(3) 0.215(2) 0.582(2) 0.041(6) Uiso d . 1 1
H H2W1 0.742(3) 0.181(2) 0.5720(18) 0.031(5) Uiso d . 1 1
H H1W2 0.518(3) -0.026(2) 0.369(2) 0.041(6) Uiso d . 1 1
H H2W2 0.608(2) 0.060(2) 0.4315(18) 0.026(5) Uiso d . 1 1

loop_
_atom_site_aniso_label
_atom_site_aniso_U_11
_atom_site_aniso_U_22
_atom_site_aniso_U_33
_atom_site_aniso_U_12
_atom_site_aniso_U_13
_atom_site_aniso_U_23
Br1 0.01455(7) 0.02522(8) 0.02311(8) 0.00475(5) -0.00432(5) -0.00016(5)
O1 0.0123(4) 0.0243(5) 0.0255(5) 0.0016(3) 0.0027(4) 0.0083(4)
O2 0.0220(5) 0.0254(5) 0.0236(5) 0.0075(4) 0.0069(4) 0.0106(4)
N1 0.0117(4) 0.0156(5) 0.0132(5) 0.0004(4) 0.0019(4) 0.0016(4)
N2 0.0121(4) 0.0152(5) 0.0133(5) 0.0009(3) 0.0018(4) 0.0027(4)
N3 0.0107(4) 0.0166(5) 0.0165(5) -0.0009(4) 0.0041(4) 0.0021(4)
N4 0.0126(4) 0.0178(5) 0.0147(5) -0.0017(4) 0.0037(4) 0.0009(4)
N5 0.0165(5) 0.0194(5) 0.0136(5) 0.0012(4) 0.0030(4) 0.0031(4)
C1 0.0115(5) 0.0154(5) 0.0115(5) 0.0013(4) 0.0022(4) 0.0031(4)
C2 0.0130(5) 0.0177(6) 0.0131(5) 0.0007(4) 0.0007(4) 0.0020(4)
C3 0.0179(6) 0.0194(6) 0.0138(5) -0.0021(4) 0.0005(4) 0.0001(4)
C4 0.0229(6) 0.0151(5) 0.0167(6) 0.0017(4) 0.0036(5) 0.0013(4)
C5 0.0199(6) 0.0156(6) 0.0178(6) 0.0040(4) 0.0036(5) 0.0036(4)
C6 0.0109(5) 0.0197(6) 0.0148(5) 0.0000(4) -0.0001(4) 0.0026(4)
C7 0.0118(5) 0.0171(5) 0.0115(5) -0.0009(4) 0.0030(4) 0.0024(4)
C8 0.0136(5) 0.0188(6) 0.0140(5) -0.0030(4) 0.0039(4) 0.0004(4)
C9 0.0122(5) 0.0160(5) 0.0141(5) -0.0030(4) 0.0017(4) 0.0001(4)
C10 0.0129(5) 0.0173(6) 0.0169(6) -0.0007(4) 0.0024(4) 0.0003(4)
C11 0.0131(5) 0.0164(5) 0.0139(5) -0.0013(4) 0.0010(4) 0.0009(4)
C12 0.0132(5) 0.0200(6) 0.0193(6) 0.0014(4) 0.0017(4) 0.0029(5)
C13 0.0154(5) 0.0187(6) 0.0176(6) 0.0012(4) 0.0004(4) 0.0041(4)
C14 0.0155(5) 0.0152(5) 0.0113(5) -0.0022(4) -0.0003(4) -0.0002(4)
C15 0.0145(5) 0.0173(6) 0.0152(6) 0.0010(4) 0.0023(4) 0.0007(4)
C16 0.0144(5) 0.0150(5) 0.0144(5) -0.0004(4) 0.0008(4) 0.0007(4)
C17 0.0227(6) 0.0207(6) 0.0158(6) 0.0017(5) 0.0024(5) 0.0040(5)
C18 0.0312(8) 0.0201(7) 0.0288(8) 0.0007(5) 0.0058(6) 0.0029(5)
C19 0.0193(6) 0.0230(6) 0.0145(6) 0.0023(5) 0.0055(5) 0.0016(5)
C20 0.0177(6) 0.0342(8) 0.0235(7) -0.0006(5) 0.0040(5) -0.0005(6)
O1W 0.0137(4) 0.0173(4) 0.0263(5) 0.0007(3) 0.0043(4) 0.0026(4)
O2W 0.0150(4) 0.0182(4) 0.0270(5) 0.0005(3) 0.0057(4) 0.0000(4)

loop_
_atom_type_symbol
_atom_type_description
_atom_type_scat_dispersion_real
_atom_type_scat_dispersion_imag
_atom_type_scat_source
C C 0.0033 0.0016 'International Tables Vol C Tables 4.2.6.8 and 6.1.1.4'
H H 0.0000 0.0000 'International Tables Vol C Tables 4.2.6.8 and 6.1.1.4'
N N 0.0061 0.0033 'International Tables Vol C Tables 4.2.6.8 and 6.1.1.4'
O O 0.0106 0.0060 'International Tables Vol C Tables 4.2.6.8 and 6.1.1.4'
Br Br -0.2901 2.4595 'International Tables Vol C Tables 4.2.6.8 and 6.1.1.4'

loop_
_geom_angle_atom_site_label_1
_geom_angle_atom_site_label_2
_geom_angle_atom_site_label_3
_geom_angle
C16 O2 H1O2 111.7(18)
C1 N1 C7 105.16(10)
C5 N2 C6 130.13(11)
C5 N2 C1 123.09(11)
C6 N2 C1 106.77(10)
C9 N3 N4 120.60(10)
C9 N3 H1N3 121.0(12)
N4 N3 H1N3 118.2(12)
C10 N4 N3 113.55(10)
C14 N5 C17 120.87(11)
C14 N5 C19 121.09(11)
C17 N5 C19 117.68(11)
N1 C1 N2 111.09(10)
N1 C1 C2 131.60(11)
N2 C1 C2 117.31(11)
C3 C2 C1 120.47(12)
C3 C2 Br1 121.18(10)
C1 C2 Br1 118.31(9)
C2 C3 C4 119.53(12)
C2 C3 H3A 120.2
C4 C3 H3A 120.2
C5 C4 C3 121.06(12)
C5 C4 H4A 119.5
C3 C4 H4A 119.5
C4 C5 N2 118.52(12)
C4 C5 H5A 120.7
N2 C5 H5A 120.7
C7 C6 N2 105.77(11)
C7 C6 H6A 127.1
N2 C6 H6A 127.1
C6 C7 N1 111.22(11)
C6 C7 C8 127.58(11)
N1 C7 C8 121.11(11)
C7 C8 C9 109.35(10)
C7 C8 H8A 109.8
C9 C8 H8A 109.8
C7 C8 H8B 109.8
C9 C8 H8B 109.8
H8A C8 H8B 108.3
O1 C9 N3 124.94(11)
O1 C9 C8 120.90(12)
N3 C9 C8 114.12(11)
N4 C10 C11 123.10(12)
N4 C10 H10A 118.5
C11 C10 H10A 118.5
C12 C11 C16 116.99(11)
C12 C11 C10 119.37(11)
C16 C11 C10 123.53(12)
C13 C12 C11 122.76(12)
C13 C12 H12A 118.6
C11 C12 H12A 118.6
C12 C13 C14 120.09(12)
C12 C13 H13A 120.0
C14 C13 H13A 120.0
N5 C14 C15 121.23(11)
N5 C14 C13 121.24(12)
C15 C14 C13 117.54(11)
C16 C15 C14 121.34(12)
C16 C15 H15A 119.3
C14 C15 H15A 119.3
O2 C16 C15 116.85(11)
O2 C16 C11 121.89(12)
C15 C16 C11 121.25(12)
N5 C17 C18 114.42(12)
N5 C17 H17A 108.7
C18 C17 H17A 108.7
N5 C17 H17B 108.7
C18 C17 H17B 108.7
H17A C17 H17B 107.6
C17 C18 H18A 109.5
C17 C18 H18B 109.5
H18A C18 H18B 109.5
C17 C18 H18C 109.5
H18A C18 H18C 109.5
H18B C18 H18C 109.5
N5 C19 C20 113.89(11)
N5 C19 H19A 108.8
C20 C19 H19A 108.8
N5 C19 H19B 108.8
C20 C19 H19B 108.8
H19A C19 H19B 107.7
C19 C20 H20A 109.5
C19 C20 H20B 109.5
H20A C20 H20B 109.5
C19 C20 H20C 109.5
H20A C20 H20C 109.5
H20B C20 H20C 109.5
H1W1 O1W H2W1 110(2)
H1W2 O2W H2W2 101(2)

loop_
_geom_bond_atom_site_label_1
_geom_bond_atom_site_label_2
_geom_bond_distance
Br1 C2 1.8809(13)
O1 C9 1.2354(16)
O2 C16 1.3534(16)
O2 H1O2 0.87(3)
N1 C1 1.3350(16)
N1 C7 1.3804(16)
N2 C5 1.3802(16)
N2 C6 1.3837(16)
N2 C1 1.3887(15)
N3 C9 1.3443(17)
N3 N4 1.3906(14)
N3 H1N3 0.896(19)
N4 C10 1.2915(17)
N5 C14 1.3690(16)
N5 C17 1.4594(17)
N5 C19 1.4642(17)
C1 C2 1.4170(17)
C2 C3 1.3662(18)
C3 C4 1.4216(19)
C3 H3A 0.9300
C4 C5 1.3548(19)
C4 H4A 0.9300
C5 H5A 0.9300
C6 C7 1.3701(17)
C6 H6A 0.9300
C7 C8 1.5057(17)
C8 C9 1.5242(17)
C8 H8A 0.9700
C8 H8B 0.9700
C10 C11 1.4444(17)
C10 H10A 0.9300
C11 C12 1.4007(18)
C11 C16 1.4134(17)
C12 C13 1.3804(18)
C12 H12A 0.9300
C13 C14 1.4232(18)
C13 H13A 0.9300
C14 C15 1.4108(17)
C15 C16 1.3856(18)
C15 H15A 0.9300
C17 C18 1.526(2)
C17 H17A 0.9700
C17 H17B 0.9700
C18 H18A 0.9600
C18 H18B 0.9600
C18 H18C 0.9600
C19 C20 1.528(2)
C19 H19A 0.9700
C19 H19B 0.9700
C20 H20A 0.9600
C20 H20B 0.9600
C20 H20C 0.9600
O1W H1W1 0.86(3)
O1W H2W1 0.84(2)
O2W H1W2 0.80(3)
O2W H2W2 0.86(2)

loop_
_geom_hbond_atom_site_label_D
_geom_hbond_atom_site_label_H
_geom_hbond_atom_site_label_A
_geom_hbond_site_symmetry_A
_geom_hbond_distance_DH
_geom_hbond_distance_HA
_geom_hbond_distance_DA
_geom_hbond_angle_DHA
_geom_hbond_publ_flag
N3 H1N3 O2W 2_656 0.894(17) 1.908(17) 2.7956(15) 171.7(17) yes
O2 H1O2 O1W 1_455 0.87(3) 2.42(3) 2.9423(15) 119(2) yes
O2 H1O2 N4 . 0.87(3) 1.99(3) 2.7181(16) 142(2) yes
O1W H1W1 N1 . 0.86(2) 1.98(2) 2.8315(14) 176(2) yes
O1W H2W1 O1 1_655 0.85(3) 1.92(2) 2.7361(14) 162(2) yes
O2W H1W2 O1W 2_656 0.80(2) 2.08(2) 2.8311(15) 157(2) yes
O2W H2W2 O1W . 0.86(2) 1.87(2) 2.7245(15) 172.9(17) yes
C5 H5A O1 2_566 0.9300 2.5000 3.3121(17) 146.00 yes
C10 H10A O2W 2_656 0.9300 2.5400 3.3256(17) 142.00 yes
C17 H17B Br1 2_657 0.9700 2.8500 3.6569(15) 142.00 yes
C3 H3A Cg3 1_665 0.9300 2.61 3.4734(15) 154 yes
C17 H17A Cg1 2_557 0.9700 2.70 3.5863(15) 152 yes

loop_
_geom_torsion_atom_site_label_1
_geom_torsion_atom_site_label_2
_geom_torsion_atom_site_label_3
_geom_torsion_atom_site_label_4
_geom_torsion
C9 N3 N4 C10 -178.57(11)
C7 N1 C1 N2 0.28(13)
C7 N1 C1 C2 -179.63(13)
C5 N2 C1 N1 -179.26(11)
C6 N2 C1 N1 -0.44(13)
C5 N2 C1 C2 0.66(17)
C6 N2 C1 C2 179.48(11)
N1 C1 C2 C3 -179.62(13)
N2 C1 C2 C3 0.47(18)
N1 C1 C2 Br1 2.65(19)
N2 C1 C2 Br1 -177.26(8)
C1 C2 C3 C4 -1.02(19)
Br1 C2 C3 C4 176.64(10)
C2 C3 C4 C5 0.5(2)
C3 C4 C5 N2 0.6(2)
C6 N2 C5 C4 -179.72(12)
C1 N2 C5 C4 -1.20(19)
C5 N2 C6 C7 179.12(12)
C1 N2 C6 C7 0.41(13)
N2 C6 C7 N1 -0.25(14)
N2 C6 C7 C8 176.21(11)
C1 N1 C7 C6 -0.01(14)
C1 N1 C7 C8 -176.73(11)
C6 C7 C8 C9 -68.28(16)
N1 C7 C8 C9 107.87(13)
N4 N3 C9 O1 -3.51(19)
N4 N3 C9 C8 174.06(10)
C7 C8 C9 O1 81.70(15)
C7 C8 C9 N3 -95.99(13)
N3 N4 C10 C11 175.89(11)
N4 C10 C11 C12 179.87(12)
N4 C10 C11 C16 -4.1(2)
C16 C11 C12 C13 -0.39(19)
C10 C11 C12 C13 175.88(12)
C11 C12 C13 C14 -1.3(2)
C17 N5 C14 C15 176.84(12)
C19 N5 C14 C15 3.84(18)
C17 N5 C14 C13 -3.34(18)
C19 N5 C14 C13 -176.34(12)
C12 C13 C14 N5 -177.55(12)
C12 C13 C14 C15 2.28(19)
N5 C14 C15 C16 178.18(12)
C13 C14 C15 C16 -1.64(18)
C14 C15 C16 O2 179.42(11)
C14 C15 C16 C11 -0.03(19)
C12 C11 C16 O2 -178.35(12)
C10 C11 C16 O2 5.54(19)
C12 C11 C16 C15 1.06(18)
C10 C11 C16 C15 -175.04(12)
C14 N5 C17 C18 -78.07(16)
C19 N5 C17 C18 95.16(14)
C14 N5 C19 C20 77.22(16)
C17 N5 C19 C20 -96.00(14)

loop_
_cod_related_entry_id
_cod_related_entry_database
_cod_related_entry_code
1 ChemSpider 30657465
